data_4083460
loop_
_publ_author_name
'Au, Richard H. W.'
'Fraser, Christopher S. A.'
'Eisler, Dana J.'
'Jennings, Michael C.'
'Puddephatt, Richard J.'

_publ_section_title
;
 Binuclear Organoplatinum(IV) Complexes with Bridging Xylenediyl Groups:
 Formation of Supramolecular Polymers through Hydrogen Bonding
;
_journal_issue 6
_journal_name_full Organometallics
_journal_page_first 1719
_journal_paper_doi 10.1021/om800889j
_journal_volume 28
_journal_year 2009
_chemical_formula_moiety 'C48 H68 Br2 N4 Pt2, 2(C H2 Cl2)'
_chemical_formula_sum 'C50 H72 Br2 Cl4 N4 Pt2'
_chemical_formula_weight 1420.92
_chemical_name_systematic
; 
 ? 
;
_space_group_IT_number 14
_symmetry_cell_setting monoclinic
_symmetry_space_group_name_Hall '-P 2ybc'
_symmetry_space_group_name_H-M 'P 1 21/c 1'
_atom_sites_solution_hydrogens geom
_atom_sites_solution_primary direct
_atom_sites_solution_secondary difmap
_audit_creation_method SHELXL-97
_cell_angle_alpha 90.00
_cell_angle_beta 114.131(3)
_cell_angle_gamma 90.00
_cell_formula_units_Z 2
_cell_length_a 12.8360(7)
_cell_length_b 18.6197(12)
_cell_length_c 12.3901(6)
_cell_measurement_reflns_used 56133
_cell_measurement_temperature 150(2)
_cell_measurement_theta_max 25.03
_cell_measurement_theta_min 1.70
_cell_volume 2702.5(3)
_computing_cell_refinement 'DENZO-SMN (Otwinowski & Minor, 1997)'
_computing_data_collection 'COLLECT (Nonius, 1997-2001)'
_computing_data_reduction DENZO-SMN
_computing_molecular_graphics 'SHELXTL/PC (Sheldrick, 2001)'
_computing_publication_material SHELXTL/PC
_computing_structure_refinement 'SHELXL-97 (Sheldrick, 1997)'
_computing_structure_solution 'SHELXS-97 (Sheldrick, 1997)'
_diffrn_ambient_temperature 150(2)
_diffrn_measured_fraction_theta_full 0.996
_diffrn_measured_fraction_theta_max 0.996
_diffrn_measurement_device_type 'Nonius Kappa-CCD'
_diffrn_measurement_method '\f scans, and \w scans with \k offsets'
_diffrn_radiation_monochromator graphite
_diffrn_radiation_source 'fine-focus sealed tube'
_diffrn_radiation_type MoK\a
_diffrn_radiation_wavelength 0.71073
_diffrn_reflns_av_R_equivalents 0.135
_diffrn_reflns_av_sigmaI/netI 0.0888
_diffrn_reflns_limit_h_max 15
_diffrn_reflns_limit_h_min -15
_diffrn_reflns_limit_k_max 21
_diffrn_reflns_limit_k_min -22
_diffrn_reflns_limit_l_max 14
_diffrn_reflns_limit_l_min -14
_diffrn_reflns_number 20983
_diffrn_reflns_theta_full 25.03
_diffrn_reflns_theta_max 25.03
_diffrn_reflns_theta_min 2.79
_diffrn_standards_number 0
_exptl_absorpt_coefficient_mu 6.883
_exptl_absorpt_correction_T_max 0.6729
_exptl_absorpt_correction_T_min 0.1822
_exptl_absorpt_correction_type multi-scan
_exptl_absorpt_process_details 'DENZO-SMN (Otwinowski & Minor, 1997)'
_exptl_crystal_colour colourless
_exptl_crystal_density_diffrn 1.746
_exptl_crystal_density_method 'not measured'
_exptl_crystal_description plate
_exptl_crystal_F_000 1388
_exptl_crystal_size_max 0.38
_exptl_crystal_size_mid 0.30
_exptl_crystal_size_min 0.06
_refine_diff_density_max 2.559
_refine_diff_density_min -3.592
_refine_diff_density_rms 0.255
_refine_ls_extinction_method none
_refine_ls_goodness_of_fit_ref 0.972
_refine_ls_hydrogen_treatment constr
_refine_ls_matrix_type full
_refine_ls_number_parameters 280
_refine_ls_number_reflns 4750
_refine_ls_number_restraints 234
_refine_ls_restrained_S_all 0.953
_refine_ls_R_factor_all 0.0978
_refine_ls_R_factor_gt 0.0599
_refine_ls_shift/su_max 0.001
_refine_ls_shift/su_mean 0.000
_refine_ls_structure_factor_coef Fsqd
_refine_ls_weighting_details 'calc w=1/[\s^2^(Fo^2^)+(0.1065P)^2^] where P=(Fo^2^+2Fc^2^)/3'
_refine_ls_weighting_scheme calc
_refine_ls_wR_factor_gt 0.1481
_refine_ls_wR_factor_ref 0.1673
_reflns_number_gt 3196
_reflns_number_total 4750
_reflns_threshold_expression I>2\s(I)
_cod_data_source_file om800889j_si_001.cif
_cod_data_source_block 3.2CH2Cl2
_cod_depositor_comments
;
The following automatic conversions were performed:

'_symmetry_cell_setting' value 'Monoclinic' changed to 'monoclinic'
according to
/usr/data/users/saulius/automatic-downloads/retrospective/ACS/lib/dictionaries/cif_core.dic
dictionary named 'cif_core.dic' version 2.4.2 from 2011-04-26.

Automatic conversion script
Id: cif_fix_values 2281 2013-09-26 08:29:07Z andrius 
;
_cod_original_sg_symbol_H-M 'P 21/c'
_cod_database_code 4083460

loop_
_symmetry_equiv_pos_as_xyz
'x, y, z'
'-x, y+1/2, -z+1/2'
'-x, -y, -z'
'x, -y-1/2, z-1/2'

loop_
_atom_site_label
_atom_site_type_symbol
_atom_site_fract_x
_atom_site_fract_y
_atom_site_fract_z
_atom_site_U_iso_or_equiv
_atom_site_adp_type
_atom_site_occupancy
_atom_site_symmetry_multiplicity
_atom_site_calc_flag
_atom_site_refinement_flags
Pt Pt 0.63372(3) 0.18471(2) 0.40908(3) 0.02870(19) Uani 1 1 d U
Br Br 0.58513(9) 0.31722(6) 0.33771(10) 0.0359(3) Uani 1 1 d U
C1 C 0.7339(9) 0.2187(6) 0.5774(9) 0.036(2) Uani 1 1 d U
H1A H 0.7664 0.1769 0.6282 0.055 Uiso 1 1 calc R
H1B H 0.6873 0.2464 0.6086 0.055 Uiso 1 1 calc R
H1C H 0.7957 0.2490 0.5759 0.055 Uiso 1 1 calc R
C2 C 0.7821(9) 0.1872(6) 0.3812(11) 0.038(3) Uani 1 1 d U
H2A H 0.8207 0.1406 0.4024 0.056 Uiso 1 1 calc R
H2B H 0.8327 0.2249 0.4304 0.056 Uiso 1 1 calc R
H2C H 0.7633 0.1974 0.2977 0.056 Uiso 1 1 calc R
N11 N 0.5177(7) 0.1477(5) 0.2381(7) 0.0280(17) Uani 1 1 d U
C12 C 0.5453(8) 0.1333(6) 0.1474(9) 0.032(2) Uani 1 1 d U
H12A H 0.6216 0.1420 0.1571 0.039 Uiso 1 1 calc R
C13 C 0.4695(9) 0.1066(6) 0.0410(9) 0.034(2) Uani 1 1 d U
H13A H 0.4939 0.0966 -0.0202 0.041 Uiso 1 1 calc R
C14 C 0.3571(9) 0.0944(6) 0.0232(9) 0.033(2) Uani 1 1 d U
C15 C 0.3293(9) 0.1098(6) 0.1165(9) 0.035(2) Uani 1 1 d U
H15A H 0.2533 0.1013 0.1078 0.042 Uiso 1 1 calc R
C16 C 0.4069(8) 0.1373(5) 0.2228(9) 0.026(2) Uani 1 1 d U
C17 C 0.3802(8) 0.1569(6) 0.3232(9) 0.033(2) Uani 1 1 d U
C18 C 0.2754(8) 0.1496(6) 0.3270(9) 0.033(2) Uani 1 1 d U
H18A H 0.2139 0.1306 0.2600 0.040 Uiso 1 1 calc R
C19 C 0.2560(9) 0.1695(6) 0.4266(9) 0.033(2) Uani 1 1 d U
C20 C 0.3501(9) 0.1936(5) 0.5218(10) 0.033(2) Uani 1 1 d U
H20A H 0.3421 0.2074 0.5918 0.040 Uiso 1 1 calc R
C21 C 0.4534(9) 0.1982(5) 0.5184(9) 0.029(2) Uani 1 1 d U
H21A H 0.5164 0.2138 0.5873 0.035 Uiso 1 1 calc R
N22 N 0.4713(7) 0.1814(4) 0.4210(7) 0.0274(18) Uani 1 1 d U
C23 C 0.2689(9) 0.0648(6) -0.0933(9) 0.035(2) Uani 1 1 d U
C24 C 0.3212(10) 0.0498(7) -0.1834(10) 0.044(3) Uani 1 1 d U
H24A H 0.3805 0.0129 -0.1518 0.066 Uiso 1 1 calc R
H24B H 0.3550 0.0940 -0.1978 0.066 Uiso 1 1 calc R
H24C H 0.2614 0.0329 -0.2579 0.066 Uiso 1 1 calc R
C25 C 0.2181(11) -0.0044(6) -0.0700(10) 0.049(3) Uani 1 1 d U
H25A H 0.2783 -0.0407 -0.0379 0.073 Uiso 1 1 calc R
H25B H 0.1587 -0.0219 -0.1442 0.073 Uiso 1 1 calc R
H25C H 0.1847 0.0049 -0.0130 0.073 Uiso 1 1 calc R
C26 C 0.1757(10) 0.1220(7) -0.1451(10) 0.048(3) Uani 1 1 d U
H26A H 0.1414 0.1320 -0.0890 0.072 Uiso 1 1 calc R
H26B H 0.1167 0.1045 -0.2196 0.072 Uiso 1 1 calc R
H26C H 0.2093 0.1662 -0.1599 0.072 Uiso 1 1 calc R
C27 C 0.1368(9) 0.1592(7) 0.4302(11) 0.042(3) Uani 1 1 d U
C28 C 0.1201(11) 0.0790(7) 0.4362(15) 0.074(4) Uani 1 1 d U
H28A H 0.0457 0.0697 0.4381 0.111 Uiso 1 1 calc R
H28B H 0.1807 0.0595 0.5078 0.111 Uiso 1 1 calc R
H28C H 0.1230 0.0558 0.3665 0.111 Uiso 1 1 calc R
C29 C 0.0466(10) 0.1912(8) 0.3187(11) 0.062(4) Uani 1 1 d U
H29A H 0.0592 0.2430 0.3173 0.093 Uiso 1 1 calc R
H29B H -0.0292 0.1824 0.3173 0.093 Uiso 1 1 calc R
H29C H 0.0515 0.1688 0.2494 0.093 Uiso 1 1 calc R
C30 C 0.1332(9) 0.1971(7) 0.5381(10) 0.045(3) Uani 1 1 d U
H30A H 0.1430 0.2489 0.5318 0.067 Uiso 1 1 calc R
H30B H 0.1947 0.1787 0.6101 0.067 Uiso 1 1 calc R
H30C H 0.0594 0.1879 0.5416 0.067 Uiso 1 1 calc R
C31 C 0.6774(9) 0.0806(6) 0.4618(10) 0.036(2) Uani 1 1 d U
H31A H 0.6956 0.0559 0.4009 0.044 Uiso 1 1 calc R
H31B H 0.7476 0.0809 0.5359 0.044 Uiso 1 1 calc R
C32 C 0.5885(8) 0.0378(6) 0.4821(9) 0.033(2) Uani 1 1 d U
C33 C 0.5728(9) 0.0434(6) 0.5883(10) 0.034(2) Uani 1 1 d U
H33A H 0.6215 0.0740 0.6495 0.052 Uiso 1 1 calc R
C34 C 0.5121(9) -0.0052(6) 0.3952(10) 0.034(2) Uani 1 1 d U
H34A H 0.5178 -0.0087 0.3213 0.051 Uiso 1 1 calc R
C40 C 0.1262(10) -0.1218(7) 0.1322(9) 0.056(3) Uani 1 1 d DU
H40A H 0.1089 -0.1587 0.1801 0.067 Uiso 1 1 calc R
H40B H 0.2061 -0.1291 0.1425 0.067 Uiso 1 1 calc R
Cl41 Cl 0.1143(3) -0.0379(2) 0.1853(3) 0.0696(10) Uani 1 1 d DU
Cl42 Cl 0.0364(3) -0.1346(2) -0.0157(3) 0.0606(9) Uani 1 1 d DU

loop_
_atom_site_aniso_label
_atom_site_aniso_U_11
_atom_site_aniso_U_22
_atom_site_aniso_U_33
_atom_site_aniso_U_23
_atom_site_aniso_U_13
_atom_site_aniso_U_12
Pt 0.0204(3) 0.0401(3) 0.0302(3) 0.0006(2) 0.0150(2) -0.00213(18)
Br 0.0347(6) 0.0425(7) 0.0373(6) 0.0027(5) 0.0215(5) 0.0009(5)
C1 0.032(5) 0.046(6) 0.036(5) 0.003(4) 0.018(4) 0.004(5)
C2 0.027(5) 0.041(6) 0.049(7) -0.007(5) 0.020(5) -0.007(4)
N11 0.025(4) 0.035(5) 0.032(4) 0.005(4) 0.019(3) 0.005(4)
C12 0.024(5) 0.045(7) 0.037(5) 0.002(5) 0.022(4) -0.002(4)
C13 0.034(5) 0.047(7) 0.031(5) -0.001(5) 0.024(4) 0.003(5)
C14 0.033(5) 0.038(6) 0.034(5) -0.004(5) 0.018(4) -0.009(4)
C15 0.026(5) 0.052(7) 0.031(5) 0.002(5) 0.015(4) -0.003(5)
C16 0.020(4) 0.030(6) 0.039(5) -0.007(4) 0.022(4) -0.006(4)
C17 0.023(5) 0.054(7) 0.028(5) -0.002(5) 0.016(4) 0.001(5)
C18 0.020(5) 0.056(7) 0.031(5) -0.013(5) 0.018(4) -0.005(5)
C19 0.026(4) 0.052(7) 0.028(5) 0.002(5) 0.019(4) 0.002(4)
C20 0.037(5) 0.039(7) 0.032(5) -0.008(5) 0.022(4) -0.002(5)
C21 0.027(5) 0.033(6) 0.032(5) -0.006(5) 0.017(4) 0.000(4)
N22 0.025(4) 0.031(5) 0.030(4) 0.000(4) 0.016(3) 0.001(3)
C23 0.033(5) 0.047(7) 0.031(5) -0.004(5) 0.019(4) -0.004(4)
C24 0.043(7) 0.052(8) 0.041(6) -0.010(6) 0.023(5) -0.004(6)
C25 0.052(8) 0.049(7) 0.044(7) -0.007(6) 0.017(6) -0.018(5)
C26 0.050(7) 0.060(7) 0.036(6) 0.001(6) 0.020(5) 0.010(6)
C27 0.028(5) 0.049(6) 0.060(7) -0.015(6) 0.030(5) -0.006(5)
C28 0.059(9) 0.054(7) 0.143(13) -0.017(7) 0.077(9) -0.009(6)
C29 0.024(6) 0.121(11) 0.053(6) -0.004(7) 0.028(5) 0.001(6)
C30 0.020(6) 0.073(9) 0.050(6) -0.014(6) 0.023(5) -0.006(5)
C31 0.028(5) 0.043(5) 0.041(6) 0.007(5) 0.018(5) 0.002(4)
C32 0.027(5) 0.038(6) 0.035(5) 0.007(5) 0.013(4) -0.002(4)
C33 0.032(6) 0.031(6) 0.042(5) 0.001(5) 0.017(5) -0.005(5)
C34 0.041(6) 0.028(6) 0.038(6) 0.009(4) 0.022(5) 0.003(4)
C40 0.047(8) 0.072(8) 0.050(6) 0.010(6) 0.024(6) 0.020(7)
Cl41 0.057(2) 0.087(3) 0.067(2) -0.020(2) 0.0278(18) -0.005(2)
Cl42 0.057(2) 0.073(3) 0.0508(19) -0.0061(17) 0.0217(16) -0.0138(18)

loop_
_atom_type_symbol
_atom_type_description
_atom_type_scat_dispersion_real
_atom_type_scat_dispersion_imag
_atom_type_scat_source
C C 0.0033 0.0016 'International Tables Vol C Tables 4.2.6.8 and 6.1.1.4'
H H 0.0000 0.0000 'International Tables Vol C Tables 4.2.6.8 and 6.1.1.4'
N N 0.0061 0.0033 'International Tables Vol C Tables 4.2.6.8 and 6.1.1.4'
Cl Cl 0.1484 0.1585 'International Tables Vol C Tables 4.2.6.8 and 6.1.1.4'
Br Br -0.2901 2.4595 'International Tables Vol C Tables 4.2.6.8 and 6.1.1.4'
Pt Pt -1.7033 8.3905 'International Tables Vol C Tables 4.2.6.8 and 6.1.1.4'

loop_
_geom_angle_atom_site_label_1
_geom_angle_atom_site_label_2
_geom_angle_atom_site_label_3
_geom_angle
_geom_angle_site_symmetry_1
_geom_angle_site_symmetry_3
C31 Pt C1 89.6(5) . .
C31 Pt C2 85.6(4) . .
C1 Pt C2 85.7(4) . .
C31 Pt N11 90.0(4) . .
C1 Pt N11 175.1(4) . .
C2 Pt N11 99.1(4) . .
C31 Pt N22 95.6(4) . .
C1 Pt N22 99.3(4) . .
C2 Pt N22 174.8(4) . .
N11 Pt N22 75.9(3) . .
C31 Pt Br 177.3(3) . .
C1 Pt Br 90.9(3) . .
C2 Pt Br 91.8(3) . .
N11 Pt Br 89.8(2) . .
N22 Pt Br 86.9(2) . .
Pt C1 H1A 109.5 . .
Pt C1 H1B 109.5 . .
H1A C1 H1B 109.5 . .
Pt C1 H1C 109.5 . .
H1A C1 H1C 109.5 . .
H1B C1 H1C 109.5 . .
Pt C2 H2A 109.5 . .
Pt C2 H2B 109.5 . .
H2A C2 H2B 109.5 . .
Pt C2 H2C 109.5 . .
H2A C2 H2C 109.5 . .
H2B C2 H2C 109.5 . .
C12 N11 C16 118.2(8) . .
C12 N11 Pt 125.4(7) . .
C16 N11 Pt 116.4(6) . .
N11 C12 C13 123.5(9) . .
N11 C12 H12A 118.2 . .
C13 C12 H12A 118.2 . .
C12 C13 C14 119.7(10) . .
C12 C13 H13A 120.1 . .
C14 C13 H13A 120.1 . .
C15 C14 C13 116.3(9) . .
C15 C14 C23 121.6(9) . .
C13 C14 C23 122.1(9) . .
C14 C15 C16 123.0(10) . .
C14 C15 H15A 118.5 . .
C16 C15 H15A 118.5 . .
N11 C16 C15 119.1(9) . .
N11 C16 C17 115.9(8) . .
C15 C16 C17 125.0(9) . .
C18 C17 N22 119.8(9) . .
C18 C17 C16 125.2(9) . .
N22 C17 C16 114.9(8) . .
C17 C18 C19 122.2(10) . .
C17 C18 H18A 118.9 . .
C19 C18 H18A 118.9 . .
C20 C19 C18 115.5(9) . .
C20 C19 C27 122.9(10) . .
C18 C19 C27 121.4(10) . .
C21 C20 C19 121.7(10) . .
C21 C20 H20A 119.2 . .
C19 C20 H20A 119.2 . .
C20 C21 N22 122.8(10) . .
C20 C21 H21A 118.6 . .
N22 C21 H21A 118.6 . .
C21 N22 C17 118.0(9) . .
C21 N22 Pt 125.2(7) . .
C17 N22 Pt 116.7(6) . .
C25 C23 C14 109.6(9) . .
C25 C23 C26 110.3(10) . .
C14 C23 C26 107.2(9) . .
C25 C23 C24 109.2(9) . .
C14 C23 C24 112.0(8) . .
C26 C23 C24 108.6(9) . .
C23 C24 H24A 109.5 . .
C23 C24 H24B 109.5 . .
H24A C24 H24B 109.5 . .
C23 C24 H24C 109.5 . .
H24A C24 H24C 109.5 . .
H24B C24 H24C 109.5 . .
C23 C25 H25A 109.5 . .
C23 C25 H25B 109.5 . .
H25A C25 H25B 109.5 . .
C23 C25 H25C 109.5 . .
H25A C25 H25C 109.5 . .
H25B C25 H25C 109.5 . .
C23 C26 H26A 109.5 . .
C23 C26 H26B 109.5 . .
H26A C26 H26B 109.5 . .
C23 C26 H26C 109.5 . .
H26A C26 H26C 109.5 . .
H26B C26 H26C 109.5 . .
C29 C27 C28 111.2(11) . .
C29 C27 C30 109.4(10) . .
C28 C27 C30 110.9(11) . .
C29 C27 C19 108.6(10) . .
C28 C27 C19 106.4(9) . .
C30 C27 C19 110.4(9) . .
C27 C28 H28A 109.5 . .
C27 C28 H28B 109.5 . .
H28A C28 H28B 109.5 . .
C27 C28 H28C 109.5 . .
H28A C28 H28C 109.5 . .
H28B C28 H28C 109.5 . .
C27 C29 H29A 109.5 . .
C27 C29 H29B 109.5 . .
H29A C29 H29B 109.5 . .
C27 C29 H29C 109.5 . .
H29A C29 H29C 109.5 . .
H29B C29 H29C 109.5 . .
C27 C30 H30A 109.5 . .
C27 C30 H30B 109.5 . .
H30A C30 H30B 109.5 . .
C27 C30 H30C 109.5 . .
H30A C30 H30C 109.5 . .
H30B C30 H30C 109.5 . .
C32 C31 Pt 115.4(7) . .
C32 C31 H31A 108.4 . .
Pt C31 H31A 108.4 . .
C32 C31 H31B 108.4 . .
Pt C31 H31B 108.4 . .
H31A C31 H31B 107.5 . .
C34 C32 C33 116.2(9) . .
C34 C32 C31 121.8(10) . .
C33 C32 C31 121.8(10) . .
C34 C33 C32 121.4(10) 3_656 .
C34 C33 H33A 119.3 3_656 .
C32 C33 H33A 119.3 . .
C32 C34 C33 122.3(10) . 3_656
C32 C34 H34A 118.8 . .
C33 C34 H34A 118.8 3_656 .
Cl41 C40 Cl42 113.7(6) . .
Cl41 C40 H40A 108.8 . .
Cl42 C40 H40A 108.8 . .
Cl41 C40 H40B 108.8 . .
Cl42 C40 H40B 108.8 . .
H40A C40 H40B 107.7 . .

loop_
_geom_bond_atom_site_label_1
_geom_bond_atom_site_label_2
_geom_bond_distance
_geom_bond_site_symmetry_2
Pt C31 2.050(11) .
Pt C1 2.052(10) .
Pt C2 2.071(11) .
Pt N11 2.145(8) .
Pt N22 2.150(8) .
Pt Br 2.6092(12) .
C1 H1A 0.9800 .
C1 H1B 0.9800 .
C1 H1C 0.9800 .
C2 H2A 0.9800 .
C2 H2B 0.9800 .
C2 H2C 0.9800 .
N11 C12 1.337(12) .
N11 C16 1.370(11) .
C12 C13 1.372(14) .
C12 H12A 0.9500 .
C13 C14 1.386(14) .
C13 H13A 0.9500 .
C14 C15 1.373(14) .
C14 C23 1.527(14) .
C15 C16 1.384(14) .
C15 H15A 0.9500 .
C16 C17 1.465(13) .
C17 C18 1.371(13) .
C17 N22 1.372(13) .
C18 C19 1.406(14) .
C18 H18A 0.9500 .
C19 C20 1.373(15) .
C19 C27 1.561(14) .
C20 C21 1.347(14) .
C20 H20A 0.9500 .
C21 N22 1.355(13) .
C21 H21A 0.9500 .
C23 C25 1.524(15) .
C23 C26 1.533(16) .
C23 C24 1.547(14) .
C24 H24A 0.9800 .
C24 H24B 0.9800 .
C24 H24C 0.9800 .
C25 H25A 0.9800 .
C25 H25B 0.9800 .
C25 H25C 0.9800 .
C26 H26A 0.9800 .
C26 H26B 0.9800 .
C26 H26C 0.9800 .
C27 C29 1.515(18) .
C27 C28 1.515(18) .
C27 C30 1.529(15) .
C28 H28A 0.9800 .
C28 H28B 0.9800 .
C28 H28C 0.9800 .
C29 H29A 0.9800 .
C29 H29B 0.9800 .
C29 H29C 0.9800 .
C30 H30A 0.9800 .
C30 H30B 0.9800 .
C30 H30C 0.9800 .
C31 C32 1.493(14) .
C31 H31A 0.9900 .
C31 H31B 0.9900 .
C32 C34 1.378(15) .
C32 C33 1.414(14) .
C33 C34 1.385(14) 3_656
C33 H33A 0.9500 .
C34 C33 1.385(14) 3_656
C34 H34A 0.9500 .
C40 Cl41 1.726(11) .
C40 Cl42 1.737(10) .
C40 H40A 0.9900 .
C40 H40B 0.9900 .

loop_
_geom_torsion_atom_site_label_1
_geom_torsion_atom_site_label_2
_geom_torsion_atom_site_label_3
_geom_torsion_atom_site_label_4
_geom_torsion
_geom_torsion_site_symmetry_4
C31 Pt N11 C12 -86.2(9) .
C1 Pt N11 C12 -171(4) .
C2 Pt N11 C12 -0.6(9) .
N22 Pt N11 C12 178.0(9) .
Br Pt N11 C12 91.1(8) .
C31 Pt N11 C16 92.8(8) .
C1 Pt N11 C16 9(5) .
C2 Pt N11 C16 178.4(7) .
N22 Pt N11 C16 -2.9(7) .
Br Pt N11 C16 -89.8(7) .
C16 N11 C12 C13 -2.0(16) .
Pt N11 C12 C13 177.0(8) .
N11 C12 C13 C14 1.0(17) .
C12 C13 C14 C15 -0.5(16) .
C12 C13 C14 C23 -180.0(10) .
C13 C14 C15 C16 1.1(17) .
C23 C14 C15 C16 -179.4(10) .
C12 N11 C16 C15 2.5(15) .
Pt N11 C16 C15 -176.6(7) .
C12 N11 C16 C17 -177.4(9) .
Pt N11 C16 C17 3.5(12) .
C14 C15 C16 N11 -2.2(16) .
C14 C15 C16 C17 177.8(11) .
N11 C16 C17 C18 -178.8(11) .
C15 C16 C17 C18 1.2(19) .
N11 C16 C17 N22 -1.7(14) .
C15 C16 C17 N22 178.3(10) .
N22 C17 C18 C19 2.9(18) .
C16 C17 C18 C19 179.9(10) .
C17 C18 C19 C20 -2.8(17) .
C17 C18 C19 C27 -178.6(11) .
C18 C19 C20 C21 0.4(16) .
C27 C19 C20 C21 176.2(11) .
C19 C20 C21 N22 1.9(17) .
C20 C21 N22 C17 -1.8(15) .
C20 C21 N22 Pt -178.5(8) .
C18 C17 N22 C21 -0.5(16) .
C16 C17 N22 C21 -177.8(9) .
C18 C17 N22 Pt 176.4(9) .
C16 C17 N22 Pt -0.9(12) .
C31 Pt N22 C21 90.2(8) .
C1 Pt N22 C21 -0.3(9) .
C2 Pt N22 C21 -166(4) .
N11 Pt N22 C21 178.7(8) .
Br Pt N22 C21 -90.7(8) .
C31 Pt N22 C17 -86.6(8) .
C1 Pt N22 C17 -177.0(8) .
C2 Pt N22 C17 17(4) .
N11 Pt N22 C17 2.0(7) .
Br Pt N22 C17 92.5(7) .
C15 C14 C23 C25 -57.0(14) .
C13 C14 C23 C25 122.4(12) .
C15 C14 C23 C26 62.7(13) .
C13 C14 C23 C26 -117.9(12) .
C15 C14 C23 C24 -178.4(10) .
C13 C14 C23 C24 1.1(15) .
C20 C19 C27 C29 134.4(12) .
C18 C19 C27 C29 -50.0(15) .
C20 C19 C27 C28 -105.8(13) .
C18 C19 C27 C28 69.8(15) .
C20 C19 C27 C30 14.6(16) .
C18 C19 C27 C30 -169.9(11) .
C1 Pt C31 C32 102.8(8) .
C2 Pt C31 C32 -171.4(9) .
N11 Pt C31 C32 -72.3(8) .
N22 Pt C31 C32 3.6(8) .
Br Pt C31 C32 -157(6) .
Pt C31 C32 C34 94.5(11) .
Pt C31 C32 C33 -80.7(11) .
C34 C32 C33 C34 2.5(17) 3_656
C31 C32 C33 C34 178.0(10) 3_656
C33 C32 C34 C33 -2.6(17) 3_656
C31 C32 C34 C33 -178.1(10) 3_656
